data_4128832
loop_
_publ_author_name
'Su, Yuanting'
'Huan Do, Dinh Cao'
'Li, Yongxin'
'Kinjo, Rei'

_publ_section_title
;
 Metal-Free Selective Borylation of Arenes by a Diazadiborinine via
 C-H/C-F Bond Activation and Dearomatization.
;
_journal_issue 35
_journal_name_full 'Journal of the American Chemical Society'
_journal_page_first 13729
_journal_page_last 13733
_journal_paper_doi 10.1021/jacs.9b06022
_journal_volume 141
_journal_year 2019
_chemical_formula_sum 'C61 H50 B2 Cl4 F4 N4'
_chemical_formula_weight 1078.47
_space_group_crystal_system monoclinic
_space_group_IT_number 14
_space_group_name_Hall '-P 2ybc'
_space_group_name_H-M_alt 'P 1 21/c 1'
_atom_sites_solution_hydrogens geom
_atom_sites_solution_primary dual
_cell_angle_alpha 90
_cell_angle_beta 111.1358(10)
_cell_angle_gamma 90
_cell_formula_units_Z 4
_cell_length_a 19.3413(4)
_cell_length_b 16.1624(3)
_cell_length_c 18.4816(5)
_cell_measurement_reflns_used 9989
_cell_measurement_temperature 100.(2)
_cell_measurement_theta_max 30.3127
_cell_measurement_theta_min 2.4816
_cell_volume 5388.7(2)
_computing_cell_refinement 'SAINT V8.38A (Bruker AXS Inc., 2017)'
_computing_data_collection 'APEX3 (Bruker AXS Inc., 2018)'
_computing_data_reduction 'SAINT V8.38A (Bruker AXS Inc., 2017)'
_computing_molecular_graphics 'XP (Bruker AXS Inc., 2018)'
_computing_publication_material 'APEX3 (Bruker AXS Inc., 2018)'
_computing_structure_refinement 'SHELXL-2017/1 (Sheldrick, 2017)'
_computing_structure_solution 'XT, VERSION 2014/5'
_diffrn_ambient_temperature 100.(2)
_diffrn_detector_area_resol_mean 7.4074
_diffrn_measured_fraction_theta_full 0.997
_diffrn_measured_fraction_theta_max 0.997
_diffrn_measurement_device_type 'Photon II CPADs detector'
_diffrn_measurement_method 'phi and omega scans'
_diffrn_radiation_monochromator 'Multilayer Mirror'
_diffrn_radiation_type MoK\a
_diffrn_radiation_wavelength 0.71073
_diffrn_reflns_av_R_equivalents 0.0768
_diffrn_reflns_av_unetI/netI 0.0862
_diffrn_reflns_limit_h_max 27
_diffrn_reflns_limit_h_min -28
_diffrn_reflns_limit_k_max 22
_diffrn_reflns_limit_k_min -23
_diffrn_reflns_limit_l_max 26
_diffrn_reflns_limit_l_min -26
_diffrn_reflns_number 66446
_diffrn_reflns_theta_full 31.01
_diffrn_reflns_theta_max 31.01
_diffrn_reflns_theta_min 2.26
_diffrn_source 'Incoatec microfocus source'
_diffrn_source_type 'Bruker D8 Quest'
_exptl_absorpt_coefficient_mu 0.278
_exptl_absorpt_correction_T_max 0.99
_exptl_absorpt_correction_T_min 0.79
_exptl_absorpt_correction_type multi-scan
_exptl_absorpt_process_details
;
SADABS-2016/2 - Bruker AXS area detector scaling and absorption correction
;
_exptl_crystal_colour colourless
_exptl_crystal_density_diffrn 1.329
_exptl_crystal_density_method 'not measured'
_exptl_crystal_description plate
_exptl_crystal_F_000 2232
_exptl_crystal_size_max 0.160
_exptl_crystal_size_mid 0.140
_exptl_crystal_size_min 0.050
_refine_diff_density_max 0.364
_refine_diff_density_min -0.492
_refine_ls_extinction_method none
_refine_ls_goodness_of_fit_ref 1.026
_refine_ls_hydrogen_treatment constr
_refine_ls_matrix_type full
_refine_ls_number_parameters 818
_refine_ls_number_reflns 17137
_refine_ls_number_restraints 877
_refine_ls_restrained_S_all 1.024
_refine_ls_R_factor_all 0.1257
_refine_ls_R_factor_gt 0.0590
_refine_ls_shift/su_max 0.000
_refine_ls_shift/su_mean 0.000
_refine_ls_structure_factor_coef Fsqd
_refine_ls_weighting_details 'w=1/[\s^2^(Fo^2^)+(0.0608P)^2^+1.6995P] where P=(Fo^2^+2Fc^2^)/3'
_refine_ls_weighting_scheme calc
_refine_ls_wR_factor_gt 0.1274
_refine_ls_wR_factor_ref 0.1566
_reflns_number_gt 9639
_reflns_number_total 17137
_reflns_threshold_expression 'I > 2\s(I)'
_cod_data_source_file ja9b06022_si_010.cif
_cod_data_source_block rei1292m
_cod_depositor_comments
;
The following automatic conversions were performed:

data item '_exptl_absorpt_correction_type' value 'Multi-Scan' was
changed to 'multi-scan' in accordance with the
/home/data/users/saulius/crontab/automatic-downloads/current/ACS/lib/dictionaries/cif_core.dic
dictionary named 'cif_core.dic' version 2.4.2 last updated on
2011-04-26.

Automatic conversion script
Id: cif_fix_values 6909 2019-04-08 15:41:33Z antanas 
;
_cod_database_code 4128832

loop_
_space_group_symop_operation_xyz
'x, y, z'
'-x, y+1/2, -z+1/2'
'-x, -y, -z'
'x, -y-1/2, z-1/2'

loop_
_atom_site_type_symbol
_atom_site_label
_atom_site_fract_x
_atom_site_fract_y
_atom_site_fract_z
_atom_site_U_iso_or_equiv
_atom_site_adp_type
_atom_site_calc_flag
_atom_site_refinement_flags_adp
_atom_site_refinement_flags_occupancy
_atom_site_refinement_flags_posn
_atom_site_occupancy
_atom_site_disorder_assembly
_atom_site_disorder_group
B B1 -0.26348(11) 0.02805(12) 0.01283(13) 0.0195(4) Uani d . . . 1.0 . .
B B2 -0.20977(12) -0.13410(13) -0.05263(13) 0.0213(4) Uani d . . . 1.0 . .
C C1 -0.16682(10) -0.09117(11) 0.03011(11) 0.0196(4) Uani d . . . 1.0 . .
C C2 -0.07951(10) -0.05286(11) 0.14335(12) 0.0221(4) Uani d . . . 1.0 . .
C C3 -0.13519(10) 0.00362(11) 0.12412(11) 0.0201(4) Uani d . . . 1.0 . .
C C4 -0.13698(10) 0.08214(11) 0.16453(11) 0.0220(4) Uani d . . . 1.0 . .
C C5 -0.18552(11) 0.09501(12) 0.20353(12) 0.0273(4) Uani d . . . 1.0 . .
H H5 -0.218219 0.052147 0.205946 0.033 Uiso calc U . R 1.0 . .
C C6 -0.18612(12) 0.17078(13) 0.23901(13) 0.0318(5) Uani d . . . 1.0 . .
H H6 -0.219811 0.179716 0.265018 0.038 Uiso calc U . R 1.0 . .
C C7 -0.13813(12) 0.23309(13) 0.23671(13) 0.0329(5) Uani d . . . 1.0 . .
H H7 -0.138874 0.284667 0.261075 0.039 Uiso calc U . R 1.0 . .
C C8 -0.08910(12) 0.22044(12) 0.19904(13) 0.0318(5) Uani d . . . 1.0 . .
H H8 -0.055954 0.263211 0.19752 0.038 Uiso calc U . R 1.0 . .
C C9 -0.08829(11) 0.14506(12) 0.16333(12) 0.0267(4) Uani d . . . 1.0 . .
H H9 -0.054156 0.136338 0.137817 0.032 Uiso calc U . R 1.0 . .
C C10 -0.01088(11) -0.05564(11) 0.21252(12) 0.0251(4) Uani d . . . 1.0 . .
C C11 -0.01555(12) -0.06779(14) 0.28480(13) 0.0346(5) Uani d . . . 1.0 . .
H H11 -0.062434 -0.07712 0.289054 0.041 Uiso calc U . R 1.0 . .
C C12 0.04828(14) -0.06636(16) 0.35130(15) 0.0458(6) Uani d . . . 1.0 . .
H H12 0.045015 -0.075216 0.400781 0.055 Uiso calc U . R 1.0 . .
C C13 0.11619(14) -0.05207(15) 0.34511(17) 0.0484(7) Uani d . . . 1.0 . .
H H13 0.159739 -0.050872 0.390431 0.058 Uiso calc U . R 1.0 . .
C C14 0.12107(13) -0.03957(16) 0.27363(18) 0.0496(7) Uani d . . . 1.0 . .
H H14 0.168027 -0.029621 0.269779 0.059 Uiso calc U . R 1.0 . .
C C15 0.05824(12) -0.04136(14) 0.20731(15) 0.0374(5) Uani d . . . 1.0 . .
H H15 0.062122 -0.032834 0.158058 0.045 Uiso calc U . R 1.0 . .
C C16 -0.05843(10) -0.18643(11) 0.08394(12) 0.0220(4) Uani d . . . 1.0 . .
C C17 -0.00835(10) -0.18656(12) 0.04537(12) 0.0246(4) Uani d . . . 1.0 . .
C C18 0.02752(11) -0.26093(12) 0.04320(12) 0.0266(4) Uani d . . . 1.0 . .
H H18 0.061182 -0.2628 0.016401 0.032 Uiso calc U . R 1.0 . .
C C19 0.01565(10) -0.33214(12) 0.07886(12) 0.0251(4) Uani d . . . 1.0 . .
C C20 -0.03270(11) -0.32810(11) 0.11918(12) 0.0255(4) Uani d . . . 1.0 . .
H H20 -0.040447 -0.376251 0.144749 0.031 Uiso calc U . R 1.0 . .
C C21 -0.06996(10) -0.25584(11) 0.12318(11) 0.0222(4) Uani d . . . 1.0 . .
C C22 -0.11831(12) -0.25321(13) 0.17178(13) 0.0295(4) Uani d . . . 1.0 . .
H H22A -0.139091 -0.308278 0.172921 0.044 Uiso calc U . R 1.0 . .
H H22B -0.158692 -0.213538 0.149167 0.044 Uiso calc U . R 1.0 . .
H H22C -0.088457 -0.236097 0.224748 0.044 Uiso calc U . R 1.0 . .
C C23 0.05563(12) -0.41145(13) 0.07647(14) 0.0344(5) Uani d . . . 1.0 . .
H H23A 0.09008 -0.401981 0.049316 0.052 Uiso calc U . R 1.0 . .
H H23B 0.01951 -0.453888 0.048996 0.052 Uiso calc U . R 1.0 . .
H H23C 0.083307 -0.430093 0.129524 0.052 Uiso calc U . R 1.0 . .
C C24 0.01021(12) -0.11032(13) 0.00940(15) 0.0341(5) Uani d . . . 1.0 . .
H H24A 0.063843 -0.100809 0.031143 0.051 Uiso calc U . R 1.0 . .
H H24B -0.015543 -0.062519 0.020471 0.051 Uiso calc U . R 1.0 . .
H H24C -0.005561 -0.117942 -0.046853 0.051 Uiso calc U . R 1.0 . .
C C25 -0.29194(10) -0.09425(11) -0.08642(11) 0.0199(4) Uani d . . . 1.0 . .
C C26 -0.40833(10) -0.06116(11) -0.16305(12) 0.0224(4) Uani d . . D 1.0 . .
C C27 -0.38417(10) -0.00437(11) -0.10489(12) 0.0221(4) Uani d . . D 1.0 . .
C C28 -0.4205(2) 0.07509(16) -0.0983(2) 0.0267(9) Uani d U P DG 0.698(6) A 1
C C29 -0.4272(2) 0.13729(18) -0.1523(2) 0.0340(9) Uani d U P G 0.698(6) A 1
H H29 -0.408067 0.12924 -0.192431 0.041 Uiso calc U P R 0.698(6) A 1
C C30 -0.46205(19) 0.21128(16) -0.1477(2) 0.0464(11) Uani d U P G 0.698(6) A 1
H H30 -0.466665 0.253793 -0.184634 0.056 Uiso calc U P R 0.698(6) A 1
C C31 -0.49011(17) 0.22306(17) -0.0890(2) 0.0522(13) Uani d U P G 0.698(6) A 1
H H31 -0.513899 0.273631 -0.085822 0.063 Uiso calc U P R 0.698(6) A 1
C C32 -0.48336(17) 0.1609(2) -0.0349(2) 0.0450(10) Uani d U P G 0.698(6) A 1
H H32 -0.502535 0.168915 0.005193 0.054 Uiso calc U P R 0.698(6) A 1
C C33 -0.4486(2) 0.08687(18) -0.0396(2) 0.0368(9) Uani d U P G 0.698(6) A 1
H H33 -0.443937 0.044361 -0.002603 0.044 Uiso calc U P R 0.698(6) A 1
C C34 -0.48119(11) -0.06685(17) -0.22640(18) 0.0253(11) Uani d U P DG 0.698(6) A 1
C C35 -0.48914(18) -0.0537(2) -0.3033(2) 0.0372(10) Uani d U P G 0.698(6) A 1
H H35 -0.446784 -0.042681 -0.316318 0.045 Uiso calc U P R 0.698(6) A 1
C C36 -0.5591(2) -0.0565(2) -0.36119(15) 0.0466(12) Uani d U P G 0.698(6) A 1
H H36 -0.564496 -0.047503 -0.413753 0.056 Uiso calc U P R 0.698(6) A 1
C C37 -0.62104(16) -0.0726(2) -0.34215(17) 0.0486(12) Uani d U P G 0.698(6) A 1
H H37 -0.66883 -0.074534 -0.38171 0.058 Uiso calc U P R 0.698(6) A 1
C C38 -0.61309(11) -0.0858(2) -0.2652(2) 0.0450(9) Uani d U P G 0.698(6) A 1
H H38 -0.655453 -0.096744 -0.252232 0.054 Uiso calc U P R 0.698(6) A 1
C C39 -0.54317(14) -0.0829(2) -0.20736(15) 0.0378(8) Uani d U P G 0.698(6) A 1
H H39 -0.537741 -0.091923 -0.154796 0.045 Uiso calc U P R 0.698(6) A 1
C C28A -0.4266(5) 0.0637(4) -0.0861(6) 0.0264(17) Uani d U P DG 0.302(6) A 2
C C29A -0.4412(5) 0.1327(5) -0.1342(5) 0.0318(16) Uani d U P G 0.302(6) A 2
H H29A -0.423347 0.135067 -0.175781 0.038 Uiso calc U P R 0.302(6) A 2
C C30A -0.4820(4) 0.1982(4) -0.1215(4) 0.0396(18) Uani d U P G 0.302(6) A 2
H H30A -0.492008 0.245337 -0.154367 0.048 Uiso calc U P R 0.302(6) A 2
C C31A -0.5082(4) 0.1947(4) -0.0607(4) 0.044(2) Uani d U P G 0.302(6) A 2
H H31A -0.536054 0.239448 -0.052011 0.053 Uiso calc U P R 0.302(6) A 2
C C32A -0.4936(4) 0.1257(5) -0.0126(4) 0.0402(18) Uani d U P G 0.302(6) A 2
H H32A -0.511441 0.123289 0.028931 0.048 Uiso calc U P R 0.302(6) A 2
C C33A -0.4528(5) 0.0602(4) -0.0253(5) 0.0292(16) Uani d U P G 0.302(6) A 2
H H33A -0.44278 0.013018 0.007518 0.035 Uiso calc U P R 0.302(6) A 2
C C34A -0.4815(3) -0.0707(4) -0.2289(4) 0.030(2) Uani d U P DG 0.302(6) A 2
C C35A -0.4932(4) -0.0276(5) -0.2974(5) 0.0330(18) Uani d U P G 0.302(6) A 2
H H35A -0.454975 0.006262 -0.302331 0.04 Uiso calc U P R 0.302(6) A 2
C C36A -0.5607(5) -0.0341(5) -0.3586(4) 0.0372(18) Uani d U P G 0.302(6) A 2
H H36A -0.568703 -0.004596 -0.405386 0.045 Uiso calc U P R 0.302(6) A 2
C C37A -0.6166(4) -0.0836(5) -0.3513(4) 0.043(2) Uani d U P G 0.302(6) A 2
H H37A -0.662771 -0.088008 -0.39315 0.051 Uiso calc U P R 0.302(6) A 2
C C38A -0.6049(3) -0.1267(6) -0.2828(4) 0.0486(19) Uani d U P G 0.302(6) A 2
H H38A -0.643112 -0.160563 -0.277859 0.058 Uiso calc U P R 0.302(6) A 2
C C39A -0.5374(4) -0.1203(5) -0.2216(4) 0.0430(18) Uani d U P G 0.302(6) A 2
H H39A -0.529383 -0.149706 -0.174804 0.052 Uiso calc U P R 0.302(6) A 2
C C40 -0.34966(10) -0.18722(11) -0.19865(12) 0.0229(4) Uani d . . . 1.0 . .
C C41 -0.32247(11) -0.17800(13) -0.25864(12) 0.0282(4) Uani d . . . 1.0 . .
C C42 -0.31523(13) -0.24875(15) -0.29752(14) 0.0372(5) Uani d . . . 1.0 . .
H H42 -0.296103 -0.243851 -0.337998 0.045 Uiso calc U . R 1.0 . .
C C43 -0.33462(13) -0.32563(15) -0.27983(15) 0.0407(6) Uani d . . . 1.0 . .
C C44 -0.36580(12) -0.33204(13) -0.22285(15) 0.0380(5) Uani d . . . 1.0 . .
H H44 -0.381348 -0.384756 -0.211781 0.046 Uiso calc U . R 1.0 . .
C C45 -0.37482(11) -0.26307(12) -0.18153(13) 0.0272(4) Uani d . . . 1.0 . .
C C46 -0.41264(12) -0.27085(16) -0.12375(15) 0.0408(6) Uani d . . . 1.0 . .
H H46A -0.39261 -0.229371 -0.082823 0.061 Uiso calc U . R 1.0 . .
H H46B -0.403964 -0.326317 -0.100795 0.061 Uiso calc U . R 1.0 . .
H H46C -0.466014 -0.261952 -0.149921 0.061 Uiso calc U . R 1.0 . .
C C47 -0.32428(18) -0.40136(18) -0.32295(19) 0.0672(9) Uani d . . . 1.0 . .
H H47A -0.336509 -0.387624 -0.377812 0.101 Uiso calc U . R 1.0 . .
H H47B -0.357004 -0.445693 -0.318323 0.101 Uiso calc U . R 1.0 . .
H H47C -0.272614 -0.419826 -0.300644 0.101 Uiso calc U . R 1.0 . .
C C48 -0.30372(14) -0.09516(15) -0.28450(14) 0.0413(6) Uani d . . . 1.0 . .
H H48A -0.254101 -0.097548 -0.287266 0.062 Uiso calc U . R 1.0 . .
H H48B -0.304778 -0.0525 -0.247236 0.062 Uiso calc U . R 1.0 . .
H H48C -0.340098 -0.081654 -0.335792 0.062 Uiso calc U . R 1.0 . .
C C49 -0.24894(9) 0.11640(11) -0.01846(11) 0.0211(4) Uani d . . . 1.0 . .
C C50 -0.25725(12) 0.19010(12) 0.01599(13) 0.0319(5) Uani d . . . 1.0 . .
H H50 -0.27095 0.188703 0.060432 0.038 Uiso calc U . R 1.0 . .
C C51 -0.24582(13) 0.26639(13) -0.01351(15) 0.0399(6) Uani d . . . 1.0 . .
H H51 -0.251024 0.316109 0.011464 0.048 Uiso calc U . R 1.0 . .
C C52 -0.22706(13) 0.26986(13) -0.07855(16) 0.0416(6) Uani d . . . 1.0 . .
H H52 -0.220058 0.32177 -0.099019 0.05 Uiso calc U . R 1.0 . .
C C53 -0.21854(14) 0.19756(14) -0.11364(17) 0.0453(7) Uani d . . . 1.0 . .
H H53 -0.205494 0.199376 -0.158493 0.054 Uiso calc U . R 1.0 . .
C C54 -0.22897(12) 0.12209(13) -0.08357(14) 0.0321(5) Uani d . . . 1.0 . .
H H54 -0.22231 0.072672 -0.108114 0.038 Uiso calc U . R 1.0 . .
C C55 -0.20868(10) -0.23398(11) -0.05080(11) 0.0215(4) Uani d . . . 1.0 . .
C C56 -0.24190(11) -0.27559(12) -0.00674(12) 0.0254(4) Uani d . . . 1.0 . .
C C57 -0.24268(12) -0.36051(13) -0.00173(13) 0.0325(5) Uani d . . . 1.0 . .
C C58 -0.20973(13) -0.40908(13) -0.04105(14) 0.0378(5) Uani d . . . 1.0 . .
H H58 -0.209658 -0.467742 -0.037804 0.045 Uiso calc U . R 1.0 . .
C C59 -0.17679(13) -0.36809(13) -0.08543(14) 0.0347(5) Uani d . . . 1.0 . .
C C60 -0.17492(11) -0.28364(12) -0.09063(13) 0.0281(4) Uani d . . . 1.0 . .
H H60 -0.150574 -0.258633 -0.121429 0.034 Uiso calc U . R 1.0 . .
Cl Cl1 -0.16110(3) -0.09467(3) -0.11979(3) 0.02756(12) Uani d . . . 1.0 . .
C C61 0.3904(2) 0.8522(3) 0.4316(3) 0.0466(11) Uani d U P D 0.651(2) B 1
H H61 0.388308 0.813158 0.472803 0.056 Uiso calc U P R 0.651(2) B 1
Cl Cl2 0.32879(17) 0.93374(17) 0.42405(17) 0.0570(7) Uani d U P D 0.651(2) B 1
Cl Cl3 0.48004(13) 0.8911(2) 0.4581(2) 0.0516(6) Uani d U P D 0.651(2) B 1
Cl Cl4 0.36714(16) 0.79828(17) 0.34394(19) 0.0990(9) Uani d U P D 0.651(2) B 1
C C61A 0.3788(5) 0.8348(7) 0.4098(7) 0.050(3) Uani d U P D 0.253(2) C 2
H H61A 0.37779 0.801775 0.45513 0.06 Uiso calc U P R 0.253(2) C 2
Cl Cl2A 0.2965(2) 0.8911(3) 0.3735(3) 0.0817(15) Uani d U P D 0.253(2) C 2
Cl Cl3A 0.4578(4) 0.8946(6) 0.4400(7) 0.066(2) Uani d U P D 0.253(2) C 2
Cl Cl4A 0.3788(2) 0.7653(3) 0.3364(3) 0.0615(12) Uani d U P D 0.253(2) C 2
C C61B 0.3194(9) 0.8375(11) 0.3620(7) 0.059(3) Uani d U P D 0.0960(15) D 3
H H61B 0.274683 0.804196 0.358401 0.071 Uiso calc U P R 0.0960(15) D 3
Cl Cl2B 0.3204(9) 0.9282(10) 0.4141(10) 0.042(3) Uani d U P D 0.0960(15) D 3
Cl Cl3B 0.3165(5) 0.8589(5) 0.2696(5) 0.075(3) Uani d U P D 0.0960(15) D 3
Cl Cl4B 0.3990(6) 0.7808(7) 0.4136(7) 0.098(3) Uani d U P D 0.0960(15) D 3
F F1 -0.29997(6) 0.03316(7) 0.06535(6) 0.0247(2) Uani d . . . 1.0 . .
F F2 -0.27621(7) -0.23165(7) 0.03363(7) 0.0326(3) Uani d . . . 1.0 . .
F F3 -0.27653(9) -0.39678(8) 0.04265(9) 0.0507(4) Uani d . . . 1.0 . .
F F4 -0.14385(9) -0.41436(8) -0.12536(10) 0.0563(4) Uani d . . . 1.0 . .
N N1 -0.18911(8) -0.02113(9) 0.05429(9) 0.0188(3) Uani d . . . 1.0 . .
N N2 -0.09990(8) -0.11169(9) 0.08397(9) 0.0209(3) Uani d . . . 1.0 . .
N N3 -0.31225(8) -0.02630(9) -0.05746(9) 0.0194(3) Uani d . . . 1.0 . .
N N4 -0.34979(8) -0.11646(9) -0.15079(9) 0.0217(3) Uani d . . . 1.0 . .

loop_
_atom_site_aniso_label
_atom_site_aniso_U_11
_atom_site_aniso_U_22
_atom_site_aniso_U_33
_atom_site_aniso_U_12
_atom_site_aniso_U_13
_atom_site_aniso_U_23
B1 0.0215(10) 0.0159(9) 0.0217(11) 0.0020(7) 0.0084(9) -0.0012(8)
B2 0.0250(10) 0.0166(9) 0.0240(12) 0.0016(8) 0.0109(9) -0.0011(8)
C1 0.0220(8) 0.0152(8) 0.0227(10) 0.0023(7) 0.0094(8) 0.0027(7)
C2 0.0257(9) 0.0153(8) 0.0253(11) 0.0000(7) 0.0093(8) -0.0002(7)
C3 0.0230(9) 0.0170(8) 0.0205(10) 0.0004(7) 0.0080(8) 0.0014(7)
C4 0.0254(9) 0.0168(9) 0.0208(10) 0.0014(7) 0.0050(8) 0.0001(7)
C5 0.0335(10) 0.0218(9) 0.0280(11) -0.0038(8) 0.0127(9) -0.0049(8)
C6 0.0363(11) 0.0290(11) 0.0316(12) -0.0002(9) 0.0141(10) -0.0089(9)
C7 0.0411(12) 0.0198(10) 0.0318(12) 0.0007(8) 0.0062(10) -0.0079(9)
C8 0.0354(11) 0.0215(10) 0.0340(13) -0.0070(8) 0.0071(10) -0.0029(9)
C9 0.0259(10) 0.0231(10) 0.0295(12) -0.0013(7) 0.0079(9) -0.0016(8)
C10 0.0255(9) 0.0162(9) 0.0285(11) 0.0029(7) 0.0037(8) -0.0011(8)
C11 0.0355(11) 0.0368(12) 0.0281(12) 0.0117(9) 0.0075(10) -0.0043(9)
C12 0.0523(15) 0.0469(14) 0.0276(13) 0.0194(12) 0.0014(11) -0.0070(11)
C13 0.0378(13) 0.0392(14) 0.0470(17) 0.0103(11) -0.0104(12) -0.0154(12)
C14 0.0281(12) 0.0423(14) 0.064(2) -0.0041(10) 0.0000(12) -0.0050(13)
C15 0.0278(11) 0.0345(12) 0.0438(15) -0.0047(9) 0.0054(10) 0.0026(10)
C16 0.0222(9) 0.0156(8) 0.0253(10) 0.0028(7) 0.0050(8) -0.0008(7)
C17 0.0241(9) 0.0211(9) 0.0281(11) 0.0025(7) 0.0089(8) 0.0028(8)
C18 0.0249(9) 0.0273(10) 0.0276(11) 0.0062(8) 0.0093(9) -0.0016(8)
C19 0.0255(9) 0.0196(9) 0.0243(11) 0.0053(7) 0.0020(8) -0.0024(8)
C20 0.0300(10) 0.0167(9) 0.0262(11) 0.0010(7) 0.0056(9) 0.0035(8)
C21 0.0230(9) 0.0195(9) 0.0223(10) -0.0002(7) 0.0058(8) 0.0004(7)
C22 0.0356(11) 0.0275(10) 0.0285(12) 0.0015(8) 0.0155(10) 0.0042(9)
C23 0.0371(11) 0.0225(10) 0.0385(13) 0.0089(9) 0.0074(10) -0.0039(9)
C24 0.0299(11) 0.0290(11) 0.0489(15) 0.0045(8) 0.0207(10) 0.0133(10)
C25 0.0259(9) 0.0167(8) 0.0196(10) 0.0018(7) 0.0113(8) -0.0005(7)
C26 0.0206(9) 0.0190(9) 0.0275(11) 0.0017(7) 0.0087(8) 0.0000(8)
C27 0.0196(8) 0.0173(8) 0.0285(11) 0.0005(7) 0.0075(8) -0.0019(8)
C28 0.0169(15) 0.0203(16) 0.038(2) -0.0008(13) 0.0035(13) -0.0094(15)
C29 0.0297(19) 0.0232(15) 0.037(2) 0.0040(13) -0.0023(15) -0.0022(14)
C30 0.040(2) 0.0258(17) 0.052(3) 0.0088(15) -0.0089(17) -0.0082(17)
C31 0.0369(19) 0.033(2) 0.065(3) 0.0173(16) -0.0065(19) -0.0214(19)
C32 0.0330(18) 0.041(2) 0.055(3) 0.0122(17) 0.0080(17) -0.0198(19)
C33 0.0263(15) 0.031(2) 0.050(2) 0.0041(16) 0.0103(15) -0.0096(17)
C34 0.0254(18) 0.0177(17) 0.0300(19) 0.0000(16) 0.0065(17) -0.0069(16)
C35 0.0360(17) 0.037(2) 0.0326(19) -0.0079(16) 0.0045(14) -0.0061(17)
C36 0.051(2) 0.041(2) 0.034(2) -0.0074(19) -0.0010(17) -0.0038(17)
C37 0.0313(18) 0.038(2) 0.056(2) -0.0004(16) -0.0086(18) -0.0044(19)
C38 0.0263(15) 0.042(2) 0.061(2) 0.0010(15) 0.0076(15) -0.0043(18)
C39 0.0242(14) 0.036(2) 0.049(2) 0.0016(14) 0.0081(14) -0.0044(16)
C28A 0.020(3) 0.018(3) 0.038(4) 0.000(3) 0.006(3) -0.003(3)
C29A 0.026(3) 0.031(3) 0.038(4) 0.003(3) 0.012(3) -0.005(3)
C30A 0.038(3) 0.028(3) 0.044(4) 0.013(3) 0.004(3) -0.003(3)
C31A 0.043(4) 0.032(4) 0.049(4) 0.020(3) 0.005(3) -0.007(3)
C32A 0.035(3) 0.039(4) 0.044(4) 0.012(3) 0.011(3) -0.008(3)
C33A 0.026(3) 0.026(3) 0.038(3) 0.008(3) 0.014(3) -0.010(3)
C34A 0.026(4) 0.024(4) 0.036(4) 0.003(4) 0.008(4) -0.003(4)
C35A 0.032(3) 0.031(4) 0.031(3) -0.008(3) 0.005(3) -0.006(3)
C36A 0.038(3) 0.033(4) 0.034(3) -0.004(3) 0.004(3) -0.006(3)
C37A 0.034(3) 0.041(4) 0.042(3) -0.005(3) 0.001(3) -0.005(3)
C38A 0.030(3) 0.053(4) 0.053(4) -0.013(3) 0.004(3) 0.007(3)
C39A 0.036(3) 0.047(4) 0.041(3) -0.007(3) 0.007(3) 0.013(3)
C40 0.0241(9) 0.0199(9) 0.0236(10) 0.0013(7) 0.0072(8) -0.0042(8)
C41 0.0281(10) 0.0320(11) 0.0243(11) 0.0030(8) 0.0093(9) -0.0017(9)
C42 0.0370(12) 0.0447(13) 0.0304(13) 0.0065(10) 0.0128(10) -0.0101(10)
C43 0.0360(12) 0.0386(13) 0.0387(14) 0.0087(10) 0.0027(10) -0.0194(11)
C44 0.0352(12) 0.0204(10) 0.0486(15) -0.0021(9) 0.0033(11) -0.0084(10)
C45 0.0234(9) 0.0243(10) 0.0306(12) -0.0031(8) 0.0057(9) -0.0035(8)
C46 0.0315(11) 0.0477(14) 0.0439(15) -0.0072(10) 0.0145(11) 0.0069(11)
C47 0.074(2) 0.0493(17) 0.068(2) 0.0167(15) 0.0119(17) -0.0313(15)
C48 0.0518(14) 0.0450(14) 0.0287(13) -0.0045(11) 0.0164(11) 0.0046(11)
C49 0.0167(8) 0.0180(8) 0.0250(10) 0.0009(7) 0.0031(8) 0.0009(7)
C50 0.0406(12) 0.0197(9) 0.0317(12) 0.0028(8) 0.0085(10) 0.0011(8)
C51 0.0464(13) 0.0154(9) 0.0499(16) 0.0027(9) 0.0078(12) -0.0007(10)
C52 0.0361(12) 0.0224(10) 0.0684(18) 0.0021(9) 0.0214(12) 0.0162(11)
C53 0.0508(15) 0.0326(12) 0.0671(19) 0.0087(10) 0.0386(14) 0.0193(12)
C54 0.0365(11) 0.0228(10) 0.0441(14) 0.0039(8) 0.0233(11) 0.0063(9)
C55 0.0230(9) 0.0191(9) 0.0208(10) 0.0028(7) 0.0059(8) -0.0005(7)
C56 0.0311(10) 0.0235(9) 0.0233(11) 0.0010(8) 0.0118(9) -0.0022(8)
C57 0.0411(12) 0.0258(10) 0.0304(12) -0.0059(9) 0.0126(10) 0.0034(9)
C58 0.0505(14) 0.0151(9) 0.0441(15) 0.0007(9) 0.0126(12) -0.0003(9)
C59 0.0428(12) 0.0229(10) 0.0396(14) 0.0095(9) 0.0163(11) -0.0054(9)
C60 0.0316(10) 0.0218(9) 0.0332(12) 0.0049(8) 0.0145(9) -0.0012(8)
Cl1 0.0318(2) 0.0267(2) 0.0296(3) 0.00223(19) 0.0175(2) 0.0032(2)
C61 0.048(2) 0.040(2) 0.063(3) 0.0062(18) 0.033(2) 0.011(2)
Cl2 0.0579(14) 0.0485(10) 0.0654(12) 0.0211(9) 0.0231(10) 0.0234(9)
Cl3 0.0516(11) 0.0420(7) 0.0756(18) 0.0010(8) 0.0403(11) 0.0052(9)
Cl4 0.0960(16) 0.1013(19) 0.1065(16) -0.0217(13) 0.0446(14) -0.0479(15)
C61A 0.046(4) 0.045(4) 0.065(5) 0.013(4) 0.029(4) 0.009(4)
Cl2A 0.067(2) 0.075(3) 0.116(4) 0.035(2) 0.049(2) 0.040(3)
Cl3A 0.076(4) 0.056(3) 0.074(4) 0.000(3) 0.038(4) 0.006(2)
Cl4A 0.0283(14) 0.078(3) 0.071(3) -0.0089(17) 0.0089(15) 0.001(2)
C61B 0.053(5) 0.057(5) 0.073(5) 0.009(5) 0.029(4) 0.005(5)
Cl2B 0.016(3) 0.055(6) 0.065(6) 0.017(4) 0.027(4) 0.027(5)
Cl3B 0.092(6) 0.062(5) 0.084(6) -0.020(4) 0.048(5) -0.019(4)
Cl4B 0.081(5) 0.107(6) 0.094(6) 0.019(5) 0.017(5) -0.014(5)
F1 0.0274(6) 0.0248(6) 0.0257(6) 0.0015(4) 0.0142(5) -0.0011(5)
F2 0.0423(7) 0.0314(6) 0.0307(7) -0.0018(5) 0.0213(6) -0.0013(5)
F3 0.0754(10) 0.0339(7) 0.0517(10) -0.0132(7) 0.0337(9) 0.0066(7)
F4 0.0804(11) 0.0294(7) 0.0730(11) 0.0170(7) 0.0444(10) -0.0087(7)
N1 0.0221(7) 0.0140(7) 0.0198(8) 0.0011(6) 0.0072(6) 0.0001(6)
N2 0.0220(7) 0.0166(7) 0.0239(9) 0.0020(6) 0.0080(7) 0.0000(6)
N3 0.0196(7) 0.0164(7) 0.0224(9) 0.0004(6) 0.0079(6) -0.0010(6)
N4 0.0240(8) 0.0198(8) 0.0212(9) 0.0028(6) 0.0080(7) -0.0023(6)

loop_
_atom_type_symbol
_atom_type_description
_atom_type_scat_dispersion_real
_atom_type_scat_dispersion_imag
_atom_type_scat_source
C C 0.0033 0.0016 'International Tables Vol C Tables 4.2.6.8 and 6.1.1.4'
H H 0.0000 0.0000 'International Tables Vol C Tables 4.2.6.8 and 6.1.1.4'
B B 0.0013 0.0007 'International Tables Vol C Tables 4.2.6.8 and 6.1.1.4'
Cl Cl 0.1484 0.1585 'International Tables Vol C Tables 4.2.6.8 and 6.1.1.4'
F F 0.0171 0.0103 'International Tables Vol C Tables 4.2.6.8 and 6.1.1.4'
N N 0.0061 0.0033 'International Tables Vol C Tables 4.2.6.8 and 6.1.1.4'

loop_
_geom_angle_atom_site_label_1
_geom_angle_atom_site_label_2
_geom_angle_atom_site_label_3
_geom_angle
F1 B1 N3 107.78(14)
F1 B1 N1 107.06(15)
N3 B1 N1 106.87(14)
F1 B1 C49 113.41(15)
N3 B1 C49 109.34(16)
N1 B1 C49 112.08(14)
C1 B2 C55 114.36(16)
C1 B2 C25 107.08(14)
C55 B2 C25 114.20(16)
C1 B2 Cl1 105.42(13)
C55 B2 Cl1 109.89(13)
C25 B2 Cl1 105.14(13)
N1 C1 N2 107.29(16)
N1 C1 B2 124.14(16)
N2 C1 B2 128.25(15)
C3 C2 N2 106.23(17)
C3 C2 C10 128.94(17)
N2 C2 C10 124.83(16)
C2 C3 N1 107.90(16)
C2 C3 C4 127.26(18)
N1 C3 C4 124.60(16)
C5 C4 C9 119.11(17)
C5 C4 C3 122.24(16)
C9 C4 C3 118.66(16)
C4 C5 C6 119.88(18)
C4 C5 H5 120.1
C6 C5 H5 120.1
C7 C6 C5 120.51(19)
C7 C6 H6 119.7
C5 C6 H6 119.7
C8 C7 C6 119.98(19)
C8 C7 H7 120.0
C6 C7 H7 120.0
C7 C8 C9 119.85(19)
C7 C8 H8 120.1
C9 C8 H8 120.1
C8 C9 C4 120.66(18)
C8 C9 H9 119.7
C4 C9 H9 119.7
C11 C10 C15 119.2(2)
C11 C10 C2 119.28(18)
C15 C10 C2 121.40(19)
C10 C11 C12 120.2(2)
C10 C11 H11 119.9
C12 C11 H11 119.9
C13 C12 C11 119.8(2)
C13 C12 H12 120.1
C11 C12 H12 120.1
C14 C13 C12 120.2(2)
C14 C13 H13 119.9
C12 C13 H13 119.9
C13 C14 C15 120.5(2)
C13 C14 H14 119.8
C15 C14 H14 119.8
C14 C15 C10 120.1(2)
C14 C15 H15 120.0
C10 C15 H15 120.0
C17 C16 C21 122.32(16)
C17 C16 N2 119.19(16)
C21 C16 N2 118.49(16)
C16 C17 C18 117.40(17)
C16 C17 C24 123.05(17)
C18 C17 C24 119.51(17)
C19 C18 C17 122.15(17)
C19 C18 H18 118.9
C17 C18 H18 118.9
C18 C19 C20 118.31(17)
C18 C19 C23 121.19(18)
C20 C19 C23 120.47(18)
C21 C20 C19 122.00(18)
C21 C20 H20 119.0
C19 C20 H20 119.0
C20 C21 C16 117.71(17)
C20 C21 C22 119.94(17)
C16 C21 C22 122.30(16)
C21 C22 H22A 109.5
C21 C22 H22B 109.5
H22A C22 H22B 109.5
C21 C22 H22C 109.5
H22A C22 H22C 109.5
H22B C22 H22C 109.5
C19 C23 H23A 109.5
C19 C23 H23B 109.5
H23A C23 H23B 109.5
C19 C23 H23C 109.5
H23A C23 H23C 109.5
H23B C23 H23C 109.5
C17 C24 H24A 109.5
C17 C24 H24B 109.5
H24A C24 H24B 109.5
C17 C24 H24C 109.5
H24A C24 H24C 109.5
H24B C24 H24C 109.5
N3 C25 N4 107.42(15)
N3 C25 B2 124.09(17)
N4 C25 B2 128.24(15)
C27 C26 N4 106.04(16)
C27 C26 C34 128.78(18)
N4 C26 C34 125.18(18)
C27 C26 C34A 131.5(3)
N4 C26 C34A 122.5(3)
C26 C27 N3 107.76(15)
C26 C27 C28A 128.4(5)
N3 C27 C28A 123.4(5)
C26 C27 C28 127.5(2)
N3 C27 C28 124.0(2)
C29 C28 C33 120.0
C29 C28 C27 119.3(2)
C33 C28 C27 120.7(2)
C28 C29 C30 120.0
C28 C29 H29 120.0
C30 C29 H29 120.0
C31 C30 C29 120.0
C31 C30 H30 120.0
C29 C30 H30 120.0
C30 C31 C32 120.0
C30 C31 H31 120.0
C32 C31 H31 120.0
C33 C32 C31 120.0
C33 C32 H32 120.0
C31 C32 H32 120.0
C32 C33 C28 120.0
C32 C33 H33 120.0
C28 C33 H33 120.0
C35 C34 C39 120.0
C35 C34 C26 121.6(2)
C39 C34 C26 118.4(2)
C34 C35 C36 120.0
C34 C35 H35 120.0
C36 C35 H35 120.0
C35 C36 C37 120.0
C35 C36 H36 120.0
C37 C36 H36 120.0
C36 C37 C38 120.0
C36 C37 H37 120.0
C38 C37 H37 120.0
C39 C38 C37 120.0
C39 C38 H38 120.0
C37 C38 H38 120.0
C38 C39 C34 120.0
C38 C39 H39 120.0
C34 C39 H39 120.0
C29A C28A C33A 120.0
C29A C28A C27 116.5(5)
C33A C28A C27 123.4(5)
C30A C29A C28A 120.0
C30A C29A H29A 120.0
C28A C29A H29A 120.0
C29A C30A C31A 120.0
C29A C30A H30A 120.0
C31A C30A H30A 120.0
C32A C31A C30A 120.0
C32A C31A H31A 120.0
C30A C31A H31A 120.0
C31A C32A C33A 120.0
C31A C32A H32A 120.0
C33A C32A H32A 120.0
C32A C33A C28A 120.0
C32A C33A H33A 120.0
C28A C33A H33A 120.0
C35A C34A C39A 120.0
C35A C34A C26 118.8(5)
C39A C34A C26 121.2(5)
C36A C35A C34A 120.0
C36A C35A H35A 120.0
C34A C35A H35A 120.0
C35A C36A C37A 120.0
C35A C36A H36A 120.0
C37A C36A H36A 120.0
C38A C37A C36A 120.0
C38A C37A H37A 120.0
C36A C37A H37A 120.0
C39A C38A C37A 120.0
C39A C38A H38A 120.0
C37A C38A H38A 120.0
C38A C39A C34A 120.0
C38A C39A H39A 120.0
C34A C39A H39A 120.0
C41 C40 C45 122.37(18)
C41 C40 N4 119.05(17)
C45 C40 N4 118.55(17)
C42 C41 C40 117.50(19)
C42 C41 C48 119.18(19)
C40 C41 C48 123.28(18)
C43 C42 C41 122.5(2)
C43 C42 H42 118.8
C41 C42 H42 118.8
C42 C43 C44 118.5(2)
C42 C43 C47 120.5(2)
C44 C43 C47 120.9(2)
C43 C44 C45 121.8(2)
C43 C44 H44 119.1
C45 C44 H44 119.1
C40 C45 C44 117.01(19)
C40 C45 C46 122.24(18)
C44 C45 C46 120.7(2)
C45 C46 H46A 109.5
C45 C46 H46B 109.5
H46A C46 H46B 109.5
C45 C46 H46C 109.5
H46A C46 H46C 109.5
H46B C46 H46C 109.5
C43 C47 H47A 109.5
C43 C47 H47B 109.5
H47A C47 H47B 109.5
C43 C47 H47C 109.5
H47A C47 H47C 109.5
H47B C47 H47C 109.5
C41 C48 H48A 109.5
C41 C48 H48B 109.5
H48A C48 H48B 109.5
C41 C48 H48C 109.5
H48A C48 H48C 109.5
H48B C48 H48C 109.5
C50 C49 C54 116.99(18)
C50 C49 B1 122.35(17)
C54 C49 B1 120.64(17)
C49 C50 C51 121.2(2)
C49 C50 H50 119.4
C51 C50 H50 119.4
C52 C51 C50 120.3(2)
C52 C51 H51 119.8
C50 C51 H51 119.8
C53 C52 C51 119.4(2)
C53 C52 H52 120.3
C51 C52 H52 120.3
C52 C53 C54 120.0(2)
C52 C53 H53 120.0
C54 C53 H53 120.0
C53 C54 C49 122.0(2)
C53 C54 H54 119.0
C49 C54 H54 119.0
C56 C55 C60 115.82(17)
C56 C55 B2 119.61(16)
C60 C55 B2 124.56(17)
F2 C56 C57 117.61(17)
F2 C56 C55 119.41(17)
C57 C56 C55 122.97(18)
F3 C57 C58 119.44(19)
F3 C57 C56 119.48(19)
C58 C57 C56 121.08(19)
C57 C58 C59 116.31(19)
C57 C58 H58 121.8
C59 C58 H58 121.8
F4 C59 C60 118.7(2)
F4 C59 C58 117.83(19)
C60 C59 C58 123.44(19)
C59 C60 C55 120.36(19)
C59 C60 H60 119.8
C55 C60 H60 119.8
Cl3 C61 Cl2 109.3(3)
Cl3 C61 Cl4 109.7(3)
Cl2 C61 Cl4 111.2(3)
Cl3 C61 H61 108.9
Cl2 C61 H61 108.9
Cl4 C61 H61 108.9
Cl3A C61A Cl2A 114.3(7)
Cl3A C61A Cl4A 111.2(7)
Cl2A C61A Cl4A 106.9(6)
Cl3A C61A H61A 108.1
Cl2A C61A H61A 108.1
Cl4A C61A H61A 108.1
Cl3B C61B Cl4B 110.7(9)
Cl3B C61B Cl2B 111.5(9)
Cl4B C61B Cl2B 107.8(9)
Cl3B C61B H61B 108.9
Cl4B C61B H61B 108.9
Cl2B C61B H61B 108.9
C1 N1 C3 109.09(15)
C1 N1 B1 127.45(16)
C3 N1 B1 123.46(14)
C1 N2 C2 109.49(15)
C1 N2 C16 125.73(16)
C2 N2 C16 124.59(16)
C25 N3 C27 109.04(15)
C25 N3 B1 127.83(15)
C27 N3 B1 122.87(14)
C25 N4 C26 109.73(15)
C25 N4 C40 124.29(15)
C26 N4 C40 125.97(16)

loop_
_geom_bond_atom_site_label_1
_geom_bond_atom_site_label_2
_geom_bond_distance
B1 F1 1.393(2)
B1 N3 1.570(3)
B1 N1 1.579(2)
B1 C49 1.603(3)
B2 C1 1.611(3)
B2 C55 1.615(3)
B2 C25 1.617(3)
B2 Cl1 1.917(2)
C1 N1 1.344(2)
C1 N2 1.359(2)
C2 C3 1.358(2)
C2 N2 1.397(2)
C2 C10 1.475(3)
C3 N1 1.394(2)
C3 C4 1.479(3)
C4 C5 1.390(3)
C4 C9 1.392(3)
C5 C6 1.391(3)
C5 H5 0.95
C6 C7 1.381(3)
C6 H6 0.95
C7 C8 1.379(3)
C7 H7 0.95
C8 C9 1.388(3)
C8 H8 0.95
C9 H9 0.95
C10 C11 1.385(3)
C10 C15 1.394(3)
C11 C12 1.393(3)
C11 H11 0.95
C12 C13 1.378(4)
C12 H12 0.95
C13 C14 1.373(4)
C13 H13 0.95
C14 C15 1.380(3)
C14 H14 0.95
C15 H15 0.95
C16 C17 1.394(3)
C16 C21 1.397(3)
C16 N2 1.450(2)
C17 C18 1.396(3)
C17 C24 1.504(3)
C18 C19 1.386(3)
C18 H18 0.95
C19 C20 1.392(3)
C19 C23 1.506(3)
C20 C21 1.388(3)
C20 H20 0.95
C21 C22 1.513(3)
C22 H22A 0.98
C22 H22B 0.98
C22 H22C 0.98
C23 H23A 0.98
C23 H23B 0.98
C23 H23C 0.98
C24 H24A 0.98
C24 H24B 0.98
C24 H24C 0.98
C25 N3 1.341(2)
C25 N4 1.355(2)
C26 C27 1.362(3)
C26 N4 1.395(2)
C26 C34 1.475(3)
C26 C34A 1.505(5)
C27 N3 1.396(2)
C27 C28A 1.486(4)
C27 C28 1.490(2)
C28 C29 1.39
C28 C33 1.39
C29 C30 1.39
C29 H29 0.95
C30 C31 1.39
C30 H30 0.95
C31 C32 1.39
C31 H31 0.95
C32 C33 1.39
C32 H32 0.95
C33 H33 0.95
C34 C35 1.39
C34 C39 1.39
C35 C36 1.39
C35 H35 0.95
C36 C37 1.39
C36 H36 0.95
C37 C38 1.39
C37 H37 0.95
C38 C39 1.39
C38 H38 0.95
C39 H39 0.95
C28A C29A 1.39
C28A C33A 1.39
C29A C30A 1.39
C29A H29A 0.95
C30A C31A 1.39
C30A H30A 0.95
C31A C32A 1.39
C31A H31A 0.95
C32A C33A 1.39
C32A H32A 0.95
C33A H33A 0.95
C34A C35A 1.39
C34A C39A 1.39
C35A C36A 1.39
C35A H35A 0.95
C36A C37A 1.39
C36A H36A 0.95
C37A C38A 1.39
C37A H37A 0.95
C38A C39A 1.39
C38A H38A 0.95
C39A H39A 0.95
C40 C41 1.396(3)
C40 C45 1.397(3)
C40 N4 1.446(2)
C41 C42 1.384(3)
C41 C48 1.509(3)
C42 C43 1.371(3)
C42 H42 0.95
C43 C44 1.393(3)
C43 C47 1.513(3)
C44 C45 1.397(3)
C44 H44 0.95
C45 C46 1.502(3)
C46 H46A 0.98
C46 H46B 0.98
C46 H46C 0.98
C47 H47A 0.98
C47 H47B 0.98
C47 H47C 0.98
C48 H48A 0.98
C48 H48B 0.98
C48 H48C 0.98
C49 C50 1.387(3)
C49 C54 1.393(3)
C50 C51 1.398(3)
C50 H50 0.95
C51 C52 1.376(4)
C51 H51 0.95
C52 C53 1.375(3)
C52 H52 0.95
C53 C54 1.385(3)
C53 H53 0.95
C54 H54 0.95
C55 C56 1.380(3)
C55 C60 1.400(3)
C56 F2 1.363(2)
C56 C57 1.376(3)
C57 F3 1.354(2)
C57 C58 1.373(3)
C58 C59 1.376(3)
C58 H58 0.95
C59 F4 1.360(2)
C59 C60 1.370(3)
C60 H60 0.95
C61 Cl3 1.741(4)
C61 Cl2 1.748(4)
C61 Cl4 1.750(5)
C61 H61 1.0
C61A Cl3A 1.722(9)
C61A Cl2A 1.743(8)
C61A Cl4A 1.760(9)
C61A H61A 1.0
C61B Cl3B 1.723(10)
C61B Cl4B 1.749(10)
C61B Cl2B 1.751(9)
C61B H61B 1.0
